data_4507826
loop_
_publ_author_name
'Fan, Liming'
'Zhang, Xiutang'
'Sun, Zhong'
'Zhang, Wei'
'Ding, Yuanshuai'
'Fan, Weiliu'
'Sun, Liming'
'Zhao, Xian'
'Lei, Han'

_publ_section_title
;
 Ancillary Ligands Dependent Structural Diversity of A Series of
 Metal--Organic Frameworks Based on 3,5-Bis(3-carboxyphenyl)pyridine
;
_journal_issue 6
_journal_name_full 'Crystal Growth &amp; Design'
_journal_page_first 2462
_journal_paper_doi 10.1021/cg400172w
_journal_volume 13
_journal_year 2013
_chemical_formula_sum 'C37 H25 Co N5 O4'
_chemical_formula_weight 662.55
_chemical_name_systematic
; 
 ? 
;
_space_group_IT_number 13
_symmetry_space_group_name_Hall '-P 2yc'
_symmetry_space_group_name_H-M 'P 1 2/c 1'
_atom_sites_solution_hydrogens geom
_atom_sites_solution_primary direct
_atom_sites_solution_secondary difmap
_audit_creation_method SHELXL-97
_cell_angle_alpha 90.00
_cell_angle_beta 98.188(2)
_cell_angle_gamma 90.00
_cell_formula_units_Z 2
_cell_length_a 9.5305(14)
_cell_length_b 9.8936(14)
_cell_length_c 16.379(2)
_cell_measurement_temperature 273(2)
_cell_volume 1528.6(4)
_computing_structure_refinement 'SHELXL-97 (Sheldrick, 1997)'
_computing_structure_solution 'SHELXS-97 (Sheldrick, 1990)'
_diffrn_ambient_temperature 273(2)
_diffrn_measured_fraction_theta_full 0.996
_diffrn_measured_fraction_theta_max 0.996
_diffrn_radiation_monochromator graphite
_diffrn_radiation_source 'fine-focus sealed tube'
_diffrn_radiation_type MoK\a
_diffrn_radiation_wavelength 0.71073
_diffrn_reflns_av_R_equivalents 0.0376
_diffrn_reflns_av_sigmaI/netI 0.0479
_diffrn_reflns_limit_h_max 6
_diffrn_reflns_limit_h_min -11
_diffrn_reflns_limit_k_max 11
_diffrn_reflns_limit_k_min -10
_diffrn_reflns_limit_l_max 19
_diffrn_reflns_limit_l_min -19
_diffrn_reflns_number 6799
_diffrn_reflns_theta_full 25.00
_diffrn_reflns_theta_max 25.00
_diffrn_reflns_theta_min 2.16
_exptl_absorpt_coefficient_mu 0.612
_exptl_absorpt_correction_T_max 0.9527
_exptl_absorpt_correction_T_min 0.9302
_exptl_crystal_density_diffrn 1.439
_exptl_crystal_density_method 'not measured'
_exptl_crystal_F_000 682
_exptl_crystal_size_max 0.12
_exptl_crystal_size_mid 0.10
_exptl_crystal_size_min 0.08
_refine_diff_density_max 0.713
_refine_diff_density_min -0.546
_refine_diff_density_rms 0.060
_refine_ls_extinction_method none
_refine_ls_goodness_of_fit_ref 1.003
_refine_ls_hydrogen_treatment mixed
_refine_ls_matrix_type full
_refine_ls_number_parameters 214
_refine_ls_number_reflns 2689
_refine_ls_number_restraints 0
_refine_ls_restrained_S_all 1.003
_refine_ls_R_factor_all 0.0581
_refine_ls_R_factor_gt 0.0432
_refine_ls_shift/su_max 0.015
_refine_ls_shift/su_mean 0.002
_refine_ls_structure_factor_coef Fsqd
_refine_ls_weighting_details 'calc w=1/[\s^2^(Fo^2^)+(0.0670P)^2^+0.5714P] where P=(Fo^2^+2Fc^2^)/3'
_refine_ls_weighting_scheme calc
_refine_ls_wR_factor_gt 0.1093
_refine_ls_wR_factor_ref 0.1208
_reflns_number_gt 2109
_reflns_number_total 2689
_reflns_threshold_expression >2sigma(I)
_cod_data_source_file cg400172w_si_008.cif
_cod_data_source_block p
_cod_original_cell_volume 1528.7(4)
_cod_database_code 4507826

loop_
_symmetry_equiv_pos_as_xyz
'x, y, z'
'-x, y, -z+1/2'
'-x, -y, -z'
'x, -y, z-1/2'

loop_
_atom_site_label
_atom_site_type_symbol
_atom_site_fract_x
_atom_site_fract_y
_atom_site_fract_z
_atom_site_U_iso_or_equiv
_atom_site_adp_type
_atom_site_occupancy
_atom_site_symmetry_multiplicity
_atom_site_calc_flag
_atom_site_refinement_flags
C1 C 0.3880(3) 0.2226(4) 0.36917(18) 0.0429(8) Uani 1 1 d .
C2 C 0.3560(3) 0.1613(3) 0.44920(16) 0.0319(7) Uani 1 1 d .
C3 C 0.4083(3) 0.2223(3) 0.52337(16) 0.0292(6) Uani 1 1 d .
H3 H 0.4549 0.3047 0.5225 0.035 Uiso 1 1 calc R
C4 C 0.3938(3) 0.1645(3) 0.59936(15) 0.0257(6) Uani 1 1 d .
C5 C 0.3202(3) 0.0433(3) 0.59937(17) 0.0382(7) Uani 1 1 d .
H5 H 0.3094 0.0018 0.6490 0.046 Uiso 1 1 calc R
C6 C 0.2628(4) -0.0158(3) 0.52520(19) 0.0543(10) Uani 1 1 d .
H6 H 0.2094 -0.0944 0.5256 0.065 Uiso 1 1 calc R
C7 C 0.2839(4) 0.0407(3) 0.45087(18) 0.0471(9) Uani 1 1 d .
H7 H 0.2494 -0.0027 0.4017 0.056 Uiso 1 1 calc R
C8 C 0.4518(3) 0.2325(3) 0.67795(15) 0.0248(6) Uani 1 1 d .
C9 C 0.5000 0.1612(4) 0.7500 0.0270(8) Uani 1 2 d S
H9 H 0.5000 0.0672 0.7500 0.032 Uiso 1 2 calc SR
C10 C 0.4549(3) 0.3728(3) 0.68161(15) 0.0273(6) Uani 1 1 d .
H10 H 0.4238 0.4206 0.6336 0.033 Uiso 1 1 calc R
C11 C 0.2835(3) 0.6477(3) 0.58976(16) 0.0295(6) Uani 1 1 d .
H11 H 0.3593 0.6308 0.5612 0.035 Uiso 1 1 calc R
C12 C 0.0685(3) 0.6822(4) 0.61554(18) 0.0462(9) Uani 1 1 d .
H12 H -0.0292 0.6937 0.6102 0.055 Uiso 1 1 calc R
C13 C 0.1623(3) 0.6894(4) 0.68601(18) 0.0439(8) Uani 1 1 d .
H13 H 0.1381 0.7068 0.7380 0.053 Uiso 1 1 calc R
C14 C 0.1015(3) 0.6479(3) 0.46590(16) 0.0289(6) Uani 1 1 d .
C15 C -0.0282(3) 0.6985(3) 0.43289(18) 0.0420(8) Uani 1 1 d .
H15 H -0.0892 0.7338 0.4670 0.050 Uiso 1 1 calc R
C16 C -0.0675(3) 0.6964(4) 0.34791(18) 0.0461(9) Uani 1 1 d .
H16 H -0.1562 0.7292 0.3257 0.055 Uiso 1 1 calc R
C17 C 0.0215(3) 0.6470(3) 0.29575(16) 0.0344(7) Uani 1 1 d .
C18 C 0.1516(3) 0.5945(4) 0.33046(18) 0.0410(8) Uani 1 1 d .
H18 H 0.2134 0.5601 0.2965 0.049 Uiso 1 1 calc R
C19 C 0.1900(3) 0.5932(3) 0.41553(18) 0.0406(8) Uani 1 1 d .
H19 H 0.2759 0.5551 0.4384 0.049 Uiso 1 1 calc R
Co1 Co 0.5000 0.66681(5) 0.7500 0.02568(19) Uani 1 2 d S
N3 N 0.2971(2) 0.6676(2) 0.66993(13) 0.0299(5) Uani 1 1 d .
N1 N 0.5000 0.4433(3) 0.7500 0.0291(7) Uani 1 2 d S
N2 N 0.1475(2) 0.6544(2) 0.55384(13) 0.0282(5) Uani 1 1 d .
O1 O 0.4127(2) 0.3473(3) 0.36661(13) 0.0475(6) Uani 1 1 d .
O2 O 0.3969(3) 0.1492(3) 0.30936(13) 0.0690(8) Uani 1 1 d .

loop_
_atom_site_aniso_label
_atom_site_aniso_U_11
_atom_site_aniso_U_22
_atom_site_aniso_U_33
_atom_site_aniso_U_23
_atom_site_aniso_U_13
_atom_site_aniso_U_12
C1 0.0402(18) 0.065(2) 0.0228(16) 0.0067(16) 0.0014(13) 0.0231(17)
C2 0.0394(16) 0.0366(17) 0.0192(14) 0.0003(12) 0.0025(12) 0.0103(13)
C3 0.0335(15) 0.0307(16) 0.0236(14) 0.0012(12) 0.0041(12) -0.0013(12)
C4 0.0299(14) 0.0264(15) 0.0207(14) -0.0019(11) 0.0026(11) 0.0032(12)
C5 0.056(2) 0.0325(17) 0.0240(15) 0.0036(12) -0.0006(13) -0.0065(14)
C6 0.086(3) 0.0314(19) 0.0408(19) -0.0016(15) -0.0075(18) -0.0178(18)
C7 0.071(2) 0.039(2) 0.0257(16) -0.0100(14) -0.0092(15) 0.0001(17)
C8 0.0273(14) 0.0278(15) 0.0196(13) 0.0001(11) 0.0047(11) -0.0010(11)
C9 0.033(2) 0.026(2) 0.0225(19) 0.000 0.0047(16) 0.000
C10 0.0324(15) 0.0313(16) 0.0168(13) 0.0023(11) -0.0009(11) 0.0015(12)
C11 0.0317(15) 0.0370(17) 0.0182(14) 0.0006(12) -0.0018(11) 0.0055(12)
C12 0.0304(16) 0.082(3) 0.0254(16) -0.0007(16) 0.0021(13) -0.0005(16)
C13 0.0399(18) 0.070(2) 0.0217(15) -0.0040(15) 0.0039(13) -0.0009(16)
C14 0.0302(15) 0.0341(17) 0.0201(14) 0.0006(12) -0.0046(11) -0.0019(12)
C15 0.0336(17) 0.065(2) 0.0264(16) -0.0050(15) 0.0010(13) 0.0121(15)
C16 0.0324(17) 0.074(3) 0.0288(17) 0.0005(15) -0.0055(13) 0.0151(16)
C17 0.0318(16) 0.050(2) 0.0198(15) 0.0011(13) -0.0027(12) -0.0014(13)
C18 0.0297(16) 0.066(2) 0.0260(16) -0.0061(15) -0.0013(12) 0.0057(15)
C19 0.0312(16) 0.060(2) 0.0280(16) -0.0059(15) -0.0058(13) 0.0078(15)
Co1 0.0331(3) 0.0283(3) 0.0142(3) 0.000 -0.0017(2) 0.000
N3 0.0352(13) 0.0333(14) 0.0198(12) 0.0001(10) -0.0017(10) 0.0022(10)
N1 0.0367(18) 0.0269(18) 0.0225(17) 0.000 -0.0005(14) 0.000
N2 0.0274(12) 0.0349(14) 0.0201(12) -0.0004(10) -0.0038(9) -0.0034(10)
O1 0.0405(13) 0.0679(18) 0.0337(12) 0.0193(11) 0.0037(10) -0.0005(11)
O2 0.107(2) 0.0798(19) 0.0207(12) 0.0028(12) 0.0107(12) 0.0446(16)

loop_
_atom_type_symbol
_atom_type_description
_atom_type_scat_dispersion_real
_atom_type_scat_dispersion_imag
_atom_type_scat_source
C C 0.0033 0.0016 'International Tables Vol C Tables 4.2.6.8 and 6.1.1.4'
H H 0.0000 0.0000 'International Tables Vol C Tables 4.2.6.8 and 6.1.1.4'
N N 0.0061 0.0033 'International Tables Vol C Tables 4.2.6.8 and 6.1.1.4'
O O 0.0106 0.0060 'International Tables Vol C Tables 4.2.6.8 and 6.1.1.4'
Co Co 0.3494 0.9721 'International Tables Vol C Tables 4.2.6.8 and 6.1.1.4'

loop_
_geom_angle_atom_site_label_1
_geom_angle_atom_site_label_2
_geom_angle_atom_site_label_3
_geom_angle
_geom_angle_site_symmetry_1
_geom_angle_site_symmetry_3
O2 C1 O1 121.1(3) . .
O2 C1 C2 119.9(3) . .
O1 C1 C2 118.9(3) . .
C7 C2 C3 118.5(3) . .
C7 C2 C1 121.7(3) . .
C3 C2 C1 119.6(3) . .
C2 C3 C4 122.4(3) . .
C2 C3 H3 118.8 . .
C4 C3 H3 118.8 . .
C5 C4 C3 117.9(2) . .
C5 C4 C8 121.1(2) . .
C3 C4 C8 121.0(2) . .
C6 C5 C4 120.0(3) . .
C6 C5 H5 120.0 . .
C4 C5 H5 120.0 . .
C7 C6 C5 120.8(3) . .
C7 C6 H6 119.6 . .
C5 C6 H6 119.6 . .
C6 C7 C2 120.2(3) . .
C6 C7 H7 119.9 . .
C2 C7 H7 119.9 . .
C10 C8 C9 117.8(3) . .
C10 C8 C4 119.5(2) . .
C9 C8 C4 122.7(3) . .
C8 C9 C8 119.3(4) 2_656 .
C8 C9 H9 120.4 2_656 .
C8 C9 H9 120.4 . .
N1 C10 C8 124.0(2) . .
N1 C10 H10 118.0 . .
C8 C10 H10 118.0 . .
N3 C11 N2 112.3(2) . .
N3 C11 H11 123.8 . .
N2 C11 H11 123.8 . .
C13 C12 N2 105.8(3) . .
C13 C12 H12 127.1 . .
N2 C12 H12 127.1 . .
C12 C13 N3 110.6(3) . .
C12 C13 H13 124.7 . .
N3 C13 H13 124.7 . .
C19 C14 C15 120.2(3) . .
C19 C14 N2 119.5(2) . .
C15 C14 N2 120.3(3) . .
C14 C15 C16 119.2(3) . .
C14 C15 H15 120.4 . .
C16 C15 H15 120.4 . .
C17 C16 C15 121.7(3) . .
C17 C16 H16 119.1 . .
C15 C16 H16 119.1 . .
C16 C17 C18 118.1(3) . .
C16 C17 C17 121.1(3) . 2
C18 C17 C17 120.7(3) . 2
C17 C18 C19 120.4(3) . .
C17 C18 H18 119.8 . .
C19 C18 H18 119.8 . .
C14 C19 C18 120.2(3) . .
C14 C19 H19 119.9 . .
C18 C19 H19 119.9 . .
N3 Co1 N3 179.56(12) . 2_656
N3 Co1 O1 83.69(8) . 3_666
N3 Co1 O1 96.34(8) 2_656 3_666
N3 Co1 O1 96.34(8) . 4_566
N3 Co1 O1 83.69(8) 2_656 4_566
O1 Co1 O1 172.71(13) 3_666 4_566
N3 Co1 N1 90.22(6) . .
N3 Co1 N1 90.22(6) 2_656 .
O1 Co1 N1 86.35(7) 3_666 .
O1 Co1 N1 86.35(7) 4_566 .
N3 Co1 O2 81.84(9) . 4_566
N3 Co1 O2 97.82(9) 2_656 4_566
O1 Co1 O2 130.08(9) 3_666 4_566
O1 Co1 O2 56.97(8) 4_566 4_566
N1 Co1 O2 140.93(6) . 4_566
N3 Co1 O2 97.82(9) . 3_666
N3 Co1 O2 81.84(9) 2_656 3_666
O1 Co1 O2 56.97(8) 3_666 3_666
O1 Co1 O2 130.08(9) 4_566 3_666
N1 Co1 O2 140.93(6) . 3_666
O2 Co1 O2 78.14(12) 4_566 3_666
C11 N3 C13 104.8(2) . .
C11 N3 Co1 123.59(19) . .
C13 N3 Co1 131.62(19) . .
C10 N1 C10 117.1(3) . 2_656
C10 N1 Co1 121.44(16) . .
C10 N1 Co1 121.44(16) 2_656 .
C11 N2 C12 106.4(2) . .
C11 N2 C14 124.7(2) . .
C12 N2 C14 128.5(2) . .
C1 O1 Co1 93.6(2) . 3_666
C1 O2 Co1 87.3(2) . 3_666

loop_
_geom_bond_atom_site_label_1
_geom_bond_atom_site_label_2
_geom_bond_distance
_geom_bond_site_symmetry_2
C1 O2 1.232(4) .
C1 O1 1.258(4) .
C1 C2 1.514(4) .
C2 C7 1.379(4) .
C2 C3 1.384(4) .
C3 C4 1.394(4) .
C3 H3 0.9300 .
C4 C5 1.388(4) .
C4 C8 1.488(3) .
C5 C6 1.389(4) .
C5 H5 0.9300 .
C6 C7 1.380(4) .
C6 H6 0.9300 .
C7 H7 0.9300 .
C8 C10 1.389(4) .
C8 C9 1.395(3) .
C9 C8 1.395(3) 2_656
C9 H9 0.9300 .
C10 N1 1.338(3) .
C10 H10 0.9300 .
C11 N3 1.316(3) .
C11 N2 1.347(3) .
C11 H11 0.9300 .
C12 C13 1.358(4) .
C12 N2 1.371(4) .
C12 H12 0.9300 .
C13 N3 1.364(4) .
C13 H13 0.9300 .
C14 C19 1.372(4) .
C14 C15 1.372(4) .
C14 N2 1.446(3) .
C15 C16 1.389(4) .
C15 H15 0.9300 .
C16 C17 1.376(4) .
C16 H16 0.9300 .
C17 C18 1.389(4) .
C17 C17 1.496(5) 2
C18 C19 1.389(4) .
C18 H18 0.9300 .
C19 H19 0.9300 .
Co1 N3 2.177(2) .
Co1 N3 2.177(2) 2_656
Co1 O1 2.194(2) 3_666
Co1 O1 2.194(2) 4_566
Co1 N1 2.211(3) .
Co1 O2 2.344(3) 4_566
Co1 O2 2.344(3) 3_666
N1 C10 1.338(3) 2_656
O1 Co1 2.194(2) 3_666
O2 Co1 2.344(3) 3_666
